data_2212096
loop_
_publ_author_name
'Daniela M. M. Ide'
'Richard E. Norman'

_publ_section_title
;<i>trans</i>-Diaquabis(<i>N</i>,<i>N</i>-dimethylethane-1,2-diamine-\k^2^<i>N</i>,<i>N</i>')nickel(II)
 dichloride dihydrate: a redetermination at 90 K
;
_journal_coeditor_code CI2265
_journal_issue 2
_journal_name_full 'Acta Crystallographica Section E'
_journal_page_first m558
_journal_page_last m560
_journal_paper_doi 10.1107/S1600536807002140
_journal_volume 63
_journal_year 2007
_chemical_formula_iupac '[Ni (C4 H12 N2)2 (H2 O)2] Cl 2, 2H2 O'
_chemical_formula_moiety 'C8 H28 N4 Ni O2 2+, 2(Cl -), 2(H2 O)'
_chemical_formula_sum 'C8 H32 Cl2 N4 Ni O4'
_chemical_formula_weight 377.97
_chemical_name_systematic
;
trans-Diaquabis(N,N'-dimethylethane-1,2-diamine-\k^2^N,N')nickel(II)
dichloride dihydrate
;
_space_group_IT_number 14
_symmetry_cell_setting monoclinic
_symmetry_space_group_name_Hall '-P 2yn'
_symmetry_space_group_name_H-M 'P 1 21/n 1'
_cell_angle_alpha 90
_cell_angle_beta 107.787(7)
_cell_angle_gamma 90
_cell_formula_units_Z 2
_cell_length_a 7.4277(10)
_cell_length_b 13.003(2)
_cell_length_c 9.548(2)
_cell_measurement_reflns_used 3572
_cell_measurement_temperature 90
_cell_measurement_theta_max 35.6
_cell_measurement_theta_min 2.5
_cell_volume 878.1(3)
_computing_cell_refinement 'SCALEPACK (Otwinowski & Minor 1997)'
_computing_data_collection 'COLLECT (Nonius, 2000)'
_computing_data_reduction 'SCALEPACK and DENZO (Otwinowski & Minor 1997)'
_computing_molecular_graphics 'ORTEPII (Johnson, 1976)'
_computing_publication_material 'TEXSAN for Windows'
_computing_structure_refinement 'TEXSAN for Windows (Molecular Structure Corporation, 1999)'
_computing_structure_solution 'SIR92 (Altomare <i>et al.</i>,  1993)'
_diffrn_ambient_temperature 90
_diffrn_measured_fraction_theta_full 0.987
_diffrn_measured_fraction_theta_max 0.987
_diffrn_measurement_device
;
Nonius KappaCCD diffractometer with an Oxford Cryosystems Cryostream cooler
;
_diffrn_measurement_method '\w scans with \k offsets'
_diffrn_radiation_monochromator graphite
_diffrn_radiation_source 'fine-focus sealed tube'
_diffrn_radiation_type MoK\a
_diffrn_radiation_wavelength 0.71073
_diffrn_reflns_av_R_equivalents 0.02260
_diffrn_reflns_av_sigmaI/netI 0.047
_diffrn_reflns_limit_h_max 11
_diffrn_reflns_limit_h_min -11
_diffrn_reflns_limit_k_max 18
_diffrn_reflns_limit_k_min -21
_diffrn_reflns_limit_l_max 15
_diffrn_reflns_limit_l_min -15
_diffrn_reflns_number 14844
_diffrn_reflns_reduction_process 'Lp corrections applied'
_diffrn_reflns_theta_full 35.615
_diffrn_reflns_theta_max 35.62
_diffrn_reflns_theta_min 3.06
_diffrn_standards_number 0
_exptl_absorpt_coefficient_mu 1.422
_exptl_absorpt_correction_T_max 0.871
_exptl_absorpt_correction_T_min 0.675
_exptl_absorpt_correction_type multi-scan
_exptl_absorpt_process_details '(SCALEPACK; Otwinowski & Minor, 1997)'
_exptl_crystal_colour 'light blue'
_exptl_crystal_density_diffrn 1.429
_exptl_crystal_description Plate
_exptl_crystal_F_000 404.00
_exptl_crystal_size_max 0.30
_exptl_crystal_size_mid 0.20
_exptl_crystal_size_min 0.10
_refine_diff_density_max 0.870
_refine_diff_density_min -0.681
_refine_ls_extinction_coef 0.0000034(5)
_refine_ls_extinction_expression 'equ(3) Acta Cryst.(1968) A24, p213.'
_refine_ls_extinction_method 'Zachariasen (1967)'
_refine_ls_goodness_of_fit_all 1.0260
_refine_ls_goodness_of_fit_ref 1.0467
_refine_ls_hydrogen_treatment constr
_refine_ls_matrix_type full
_refine_ls_number_constraints 0
_refine_ls_number_parameters 90
_refine_ls_number_reflns 3323
_refine_ls_number_restraints 5
_refine_ls_R_factor_all 0.0431
_refine_ls_R_factor_gt 0.0420
_refine_ls_shift/su_max 0.0009
_refine_ls_shift/su_mean 0.00
_refine_ls_structure_factor_coef Fsqd
_refine_ls_weighting_details 'w = 1/[\s^2^(Fo) + 0.00106|Fo|^2^]'
_refine_ls_weighting_scheme sigma
_refine_ls_wR_factor_all 0.0975
_refine_ls_wR_factor_ref 0.0906
_reflns_number_gt 3323
_reflns_number_total 4003
_reflns_threshold_expression I>3.00\s(I)
_cod_data_source_file ci2265.cif
_cod_data_source_block I
_cod_depositor_comments
;
The following automatic conversions were performed:
'_symmetry_cell_setting' value 'Monoclinic' changed to 'monoclinic'
according to '/home/saulius/struct/CIF-dictionaries/cif_core.dic'
dictionary named 'cif_core.dic' version 2.4.1 from 2010-06-29.

Automatic conversion script
Id: cif_fix_enum 1527 2010-12-29 10:47:43Z saulius 

The following automatic conversions were performed:

'_symmetry_cell_setting' value 'Monoclinic' changed to 'monoclinic'
according to /home/saulius/struct/CIF-dictionaries/cif_core.dic
dictionary named 'cif_core.dic' version 2.4.1 from 2010-06-29.

Automatic conversion script
Id: cif_fix_values 1715 2011-07-08 13:25:40Z adriana 
;
_cod_original_sg_symbol_H-M 'P 21/n'
_cod_database_code 2212096
_cod_database_fobs_code 2212096

loop_
_symmetry_equiv_pos_as_xyz
'   +x,   +y,   +z'
1/2-x,1/2+y,1/2-z
'   -x,   -y,   -z'
1/2+x,1/2-y,1/2+z

loop_
_atom_site_type_symbol
_atom_site_label
_atom_site_fract_x
_atom_site_fract_y
_atom_site_fract_z
_atom_site_U_iso_or_equiv
_atom_site_adp_type
_atom_site_calc_flag
_atom_site_occupancy
_atom_site_disorder_assembly
_atom_site_disorder_group
Ni Ni1 1.0000 0.0000 1.0000 0.00888(5) Uani d 1 . .
Cl Cl1 0.43130(3) 0.20384(2) 0.93425(3) 0.01584(6) Uani d 1 . .
O O1 1.06401(12) 0.15780(6) 1.01477(10) 0.0174(2) Uani d 1 . .
O O2 0.83761(12) 0.29471(7) 1.08863(10) 0.0191(2) Uani d 1 . .
N N1 0.78263(13) 0.02615(8) 1.09142(10) 0.0126(2) Uani d 1 . .
N N2 1.17100(10) -0.01310(7) 1.22996(10) 0.0135(2) Uani d 1 . .
C C1 0.8558(2) 0.02634(10) 1.25524(12) 0.0161(2) Uani d 1 . .
C C2 1.0664(2) 0.05145(9) 1.30656(12) 0.0161(2) Uani d 1 . .
C C3 1.3645(2) 0.02824(11) 1.25928(13) 0.0200(3) Uani d 1 . .
C C4 1.1891(2) -0.11928(10) 1.28919(13) 0.0213(3) Uani d 1 . .
H H1 0.7262 0.0909 1.0586 0.015 Uiso c 1 . .
H H2 0.6905 -0.0266 1.0602 0.015 Uiso c 1 . .
H H3 0.7896 0.0766 1.2925 0.019 Uiso c 1 . .
H H4 0.8366 -0.0396 1.2911 0.019 Uiso c 1 . .
H H5 1.1150 0.0395 1.4094 0.019 Uiso c 1 . .
H H6 1.0831 0.1218 1.2867 0.019 Uiso c 1 . .
H H7 1.4194 0.0387 1.3620 0.024 Uiso c 1 . .
H H8 1.4391 -0.0193 1.2254 0.024 Uiso c 1 . .
H H9 1.3593 0.0919 1.2093 0.024 Uiso c 1 . .
H H10 1.1867 -0.1178 1.3881 0.006 Uiso c 0.25(2) A 1
H H11 1.0870 -0.1599 1.2315 0.006 Uiso c 0.25 A 1
H H12 1.3053 -0.1482 1.2860 0.006 Uiso c 0.25 A 1
H H13 1.1739 0.1815 0.9926 0.021 Uiso d 1 . .
H H14 0.9799 0.2112 1.0402 0.021 Uiso d 1 . .
H H15 0.7169 0.2791 1.0487 0.023 Uiso d 1 . .
H H16 0.8408 0.2911 1.1848 0.023 Uiso d 1 . .
H H17 1.0710 -0.1414 1.2970 0.019 Uiso c 0.75 A 2
H H18 1.2813 -0.1207 1.3833 0.019 Uiso c 0.75 A 2
H H19 1.2273 -0.1639 1.2244 0.019 Uiso c 0.75 A 2

loop_
_atom_site_aniso_label
_atom_site_aniso_U_11
_atom_site_aniso_U_22
_atom_site_aniso_U_33
_atom_site_aniso_U_12
_atom_site_aniso_U_13
_atom_site_aniso_U_23
Ni1 0.00817(10) 0.00858(9) 0.01046(9) -0.00027(5) 0.00368(6) -0.00012(5)
Cl1 0.01303(12) 0.01524(12) 0.02000(12) -0.00234(8) 0.00617(9) 0.00090(8)
O1 0.0177(4) 0.0114(3) 0.0275(4) -0.0017(3) 0.0135(3) -0.0012(3)
O2 0.0147(4) 0.0198(4) 0.0215(4) 0.0009(3) 0.0039(3) -0.0031(3)
N1 0.0119(4) 0.0118(3) 0.0156(4) -0.0003(3) 0.0063(3) 0.0000(3)
N2 0.0116(4) 0.0161(4) 0.0128(4) -0.0003(3) 0.0036(3) 0.0007(3)
C1 0.0156(5) 0.0198(5) 0.0154(4) -0.0019(4) 0.0086(4) -0.0018(4)
C2 0.0167(5) 0.0189(5) 0.0133(4) -0.0018(4) 0.0053(3) -0.0027(4)
C3 0.0120(5) 0.0295(6) 0.0171(5) -0.0019(4) 0.0023(4) 0.0009(4)
C4 0.0250(5) 0.0194(5) 0.0183(5) 0.0038(5) 0.0047(4) 0.0055(4)

loop_
_atom_type_symbol
_atom_type_scat_dispersion_real
_atom_type_scat_dispersion_imag
_atom_type_scat_source
C 0.002 0.002
;International Tables for Crystallography
(1992, Vol. C, Table 6.1.1.2)
;
H 0.000 0.000
;International Tables for Crystallography
(1992, Vol. C, Table 6.1.1.2)
;
Cl 0.132 0.159
;International Tables for Crystallography
(1992, Vol. C, Tables 4.2.6.8 and 6.1.1.1)
;
N 0.004 0.003
;International Tables for Crystallography
(1992, Vol. C, Table 6.1.1.2)
;
Ni 0.285 1.113
;International Tables for Crystallography
(1992, Vol. C, Tables 4.2.6.8 and 6.1.1.1)
;
O 0.008 0.006
;International Tables for Crystallography
(1992, Vol. C, Table 6.1.1.2)
;

loop_
_geom_angle_atom_site_label_1
_geom_angle_atom_site_label_2
_geom_angle_atom_site_label_3
_geom_angle_site_symmetry_1
_geom_angle_site_symmetry_3
_geom_angle
_geom_angle_publ_flag
N1 Ni1 N1 . 3_757 180.00 n
N1 Ni1 O1 . . 90.05(4) y
N1 Ni1 O1 . 3_757 89.95(4) y
N1 Ni1 N2 . . 83.03(4) y
N1 Ni1 N2 . 3_757 96.97(4) y
N1 Ni1 O1 3_757 . 89.95(4) n
N1 Ni1 O1 3_757 3_757 90.05(4) n
N1 Ni1 N2 3_757 . 96.97(4) n
N1 Ni1 N2 3_757 3_757 83.03(4) n
O1 Ni1 O1 . 3_757 180.00 n
O1 Ni1 N2 . . 87.62(4) y
O1 Ni1 N2 . 3_757 92.38(4) y
O1 Ni1 N2 3_757 . 92.38(4) n
O1 Ni1 N2 3_757 3_757 87.62(4) n
N2 Ni1 N2 . 3_757 180.00 n
H13 O1 H14 . . 117.62 n
H13 O1 Ni1 . . 119.48 n
H14 O1 Ni1 . . 122.85 n
H15 O2 H16 . . 97.67 n
H1 N1 H2 . . 109.46 n
H1 N1 C1 . . 109.08 n
H1 N1 Ni1 . . 109.08 n
H2 N1 C1 . . 109.08 n
H2 N1 Ni1 . . 109.08 n
C1 N1 Ni1 . . 111.03(7) y
C3 N2 C2 . . 109.08(9) y
C3 N2 C4 . . 107.30(10) y
C3 N2 Ni1 . . 113.30(7) y
C2 N2 C4 . . 109.86(9) y
C2 N2 Ni1 . . 102.76(7) y
C4 N2 Ni1 . . 114.44(7) y
H3 C1 H4 . . 109.46 n
H3 C1 N1 . . 109.27 n
H3 C1 C2 . . 109.26 n
H4 C1 N1 . . 109.27 n
H4 C1 C2 . . 109.27 n
N1 C1 C2 . . 110.30(9) y
H5 C2 H6 . . 109.46 n
H5 C2 N2 . . 109.04 n
H5 C2 C1 . . 109.04 n
H6 C2 N2 . . 109.04 n
H6 C2 C1 . . 109.04 n
N2 C2 C1 . . 111.20(9) y
H7 C3 H8 . . 109.47 n
H7 C3 H9 . . 109.47 n
H7 C3 N2 . . 109.47 n
H8 C3 H9 . . 109.47 n
H8 C3 N2 . . 109.47 n
H9 C3 N2 . . 109.47 n
H17 C4 H18 . . 109.73 n
H17 C4 H19 . . 109.45 n
H17 C4 N2 . . 109.50 n
H18 C4 H19 . . 109.36 n
H18 C4 N2 . . 109.56 n
H19 C4 N2 . . 109.23 n
H10 C4 H11 . . 109.47 n
H10 C4 H12 . . 109.47 n
H10 C4 N2 . . 109.50(10) n
H11 C4 H12 . . 109.47 n
H11 C4 N2 . . 109.47 n
H12 C4 N2 . . 109.47 n

loop_
_geom_bond_atom_site_label_1
_geom_bond_atom_site_label_2
_geom_bond_site_symmetry_2
_geom_bond_distance
_geom_bond_publ_flag
Ni1 O1 . 2.1013(9) y
Ni1 O1 3_757 2.1013(9) y
Ni1 N1 . 2.0845(9) y
Ni1 N1 3_757 2.0845(9) y
Ni1 N2 . 2.1820(10) y
Ni1 N2 3_757 2.1820(10) y
N1 C1 . 1.491(2) y
N2 C2 . 1.480(2) y
N2 C3 . 1.479(2) y
N2 C4 . 1.483(2) y
C1 C2 . 1.525(2) y
O1 H13 . 0.95 n
O1 H14 . 1.01 n
O2 H15 . 0.88 n
O2 H16 . 0.91 n
N1 H1 . 0.95 n
N1 H2 . 0.95 n
C1 H3 . 0.95 n
C1 H4 . 0.95 n
C2 H5 . 0.95 n
C2 H6 . 0.95 n
C3 H7 . 0.95 n
C3 H8 . 0.95 n
C3 H9 . 0.95 n
C4 H10 . 0.95 n
C4 H11 . 0.95 n
C4 H12 . 0.95 n
C4 H17 . 0.95 n
C4 H18 . 0.95 n
C4 H19 . 0.95 n

loop_
_geom_contact_atom_site_label_1
_geom_contact_atom_site_label_2
_geom_contact_distance
_geom_contact_site_symmetry_2
_geom_contact_publ_flag
Cl1 O1 3.1102(9) 1_455 n
Cl1 O2 3.1560(10) . n
Cl1 O2 3.1580(10) 4_454 n
Cl1 N1 3.3600(10) 3_657 n
O1 O2 2.6870(10) . n
O2 C2 3.464(2) 4_454 n
O2 N1 3.517(2) . n
O2 C4 3.530(2) 2_757 n

loop_
_geom_hbond_atom_site_label_D
_geom_hbond_atom_site_label_H
_geom_hbond_atom_site_label_A
_geom_hbond_site_symmetry_A
_geom_hbond_distance_DH
_geom_hbond_distance_HA
_geom_hbond_distance_DA
_geom_hbond_angle_DHA
O1 H13 Cl1 1_655 0.95 2.17 3.1102(9) 169
O1 H14 O2 . 1.01 1.68 2.6868(12) 177
O2 H15 Cl1 . 0.88 2.29 3.1558(10) 167
O2 H16 Cl1 4_555 0.91 2.27 3.1579(11) 164
N1 H1 Cl1 . 0.95 2.60 3.4652(11) 151
N1 H2 Cl1 3_657 0.95 2.48 3.3601(11) 154

loop_
_geom_torsion_atom_site_label_1
_geom_torsion_atom_site_label_2
_geom_torsion_atom_site_label_3
_geom_torsion_atom_site_label_4
_geom_torsion_site_symmetry_2
_geom_torsion_site_symmetry_3
_geom_torsion_site_symmetry_4
_geom_torsion
_geom_torsion_publ_flag
Ni1 N1 C1 C2 . . . 23.20(10) n
Ni1 N1 C1 C2 3_757 3_757 3_757 -23.20(10) n
Ni1 N2 C2 C1 . . . 47.70(10) n
Ni1 N2 C2 C1 3_757 3_757 3_757 -47.70(10) n
O1 Ni1 N1 C1 . . . -85.40(8) n
O1 Ni1 N1 C1 . 3_757 3_757 -94.60(8) n
O1 Ni1 N2 C2 . . . 63.45(7) n
O1 Ni1 N2 C3 . . . -54.10(8) n
O1 Ni1 N2 C4 . . . -177.50(8) n
O1 Ni1 N2 C2 . 3_757 3_757 116.55(7) n
O1 Ni1 N2 C3 . 3_757 3_757 -125.90(8) n
O1 Ni1 N2 C4 . 3_757 3_757 -2.50(8) n
N1 Ni1 N2 C2 . . . -26.89(7) n
N1 Ni1 N2 C3 . . . -144.44(9) n
N1 Ni1 N2 C4 . . . 92.16(8) n
N1 Ni1 N2 C2 . 3_757 3_757 -153.11(7) n
N1 Ni1 N2 C3 . 3_757 3_757 -35.56(9) n
N1 Ni1 N2 C4 . 3_757 3_757 87.84(8) n
N1 C1 C2 N2 . . . -49.60(10) n
N2 Ni1 N1 C1 . . . 2.20(8) n
N2 Ni1 N1 C1 . 3_757 3_757 177.80(8) n
C1 C2 N2 C3 . . . 168.20(10) n
C1 C2 N2 C4 . . . -74.50(10) n
